data_4065427
loop_
_publ_author_name
'Sinenkov, Mikhail'
'Kirillov, Evgeny'
'Roisnel, Thierry'
'Fukin, Georgy'
'Trifonov, Alexander'
'Carpentier, Jean-Fran\,cois'

_publ_section_title
;
 Rare-Earth Complexes with Multidentate Tethered Phenoxy-Amidinate
 Ligands: Synthesis, Structure, and Activity in Ring-Opening
 Polymerization of Lactide
;
_journal_issue 20
_journal_name_full Organometallics
_journal_page_first 5509
_journal_paper_doi 10.1021/om200786u
_journal_volume 30
_journal_year 2011
_chemical_formula_sum 'C62 H122 Li2 N8 O3 Y2'
_chemical_formula_weight 1219.38
_chemical_name_systematic
; 
 ? 
;
_space_group_IT_number 56
_symmetry_cell_setting orthorhombic
_symmetry_space_group_name_Hall '-P 2ab 2ac'
_symmetry_space_group_name_H-M 'P c c n'
_atom_sites_solution_hydrogens difmap
_atom_sites_solution_primary direct
_atom_sites_solution_secondary difmap
_audit_creation_method SHELXL-97
_cell_angle_alpha 90.00
_cell_angle_beta 90.00
_cell_angle_gamma 90.00
_cell_formula_units_Z 4
_cell_length_a 26.1400(8)
_cell_length_b 13.6646(4)
_cell_length_c 20.0256(7)
_cell_measurement_reflns_used 850
_cell_measurement_temperature 100(2)
_cell_measurement_theta_max 30
_cell_measurement_theta_min 2
_cell_volume 7153.0(4)
_computing_cell_refinement 'Bruker SMART'
_computing_data_collection 'Bruker SMART'
_computing_data_reduction 'Bruker SHELXTL'
_computing_molecular_graphics 'Bruker SHELXTL'
_computing_publication_material 'Bruker SHELXTL'
_computing_structure_refinement 'SHELXL-97 (Sheldrick, 1997)'
_computing_structure_solution 'SHELXS-97 (Sheldrick, 1990)'
_diffrn_ambient_temperature 100(2)
_diffrn_measured_fraction_theta_full 0.994
_diffrn_measured_fraction_theta_max 0.994
_diffrn_measurement_device_type 'CCD area detector'
_diffrn_measurement_method 'phi and omega scans'
_diffrn_radiation_monochromator graphite
_diffrn_radiation_source 'fine-focus sealed tube'
_diffrn_radiation_type MoK\a
_diffrn_radiation_wavelength 0.71073
_diffrn_reflns_av_R_equivalents 0.0586
_diffrn_reflns_av_sigmaI/netI 0.0321
_diffrn_reflns_limit_h_max 33
_diffrn_reflns_limit_h_min -33
_diffrn_reflns_limit_k_max 17
_diffrn_reflns_limit_k_min -17
_diffrn_reflns_limit_l_max 25
_diffrn_reflns_limit_l_min -26
_diffrn_reflns_number 65990
_diffrn_reflns_theta_full 27.50
_diffrn_reflns_theta_max 27.50
_diffrn_reflns_theta_min 2.03
_exptl_absorpt_coefficient_mu 1.658
_exptl_absorpt_correction_T_max 0.7118
_exptl_absorpt_correction_T_min 0.6025
_exptl_absorpt_correction_type multi-scan
_exptl_absorpt_process_details 'SADABS (Sheldrick, 1998)'
_exptl_crystal_colour colorless
_exptl_crystal_density_diffrn 1.132
_exptl_crystal_density_method 'not measured'
_exptl_crystal_description prism
_exptl_crystal_F_000 2632
_exptl_crystal_size_max 0.34
_exptl_crystal_size_mid 0.25
_exptl_crystal_size_min 0.22
_refine_diff_density_max 1.101
_refine_diff_density_min -0.964
_refine_diff_density_rms 0.075
_refine_ls_extinction_method none
_refine_ls_goodness_of_fit_ref 1.051
_refine_ls_hydrogen_treatment mixed
_refine_ls_matrix_type full
_refine_ls_number_parameters 380
_refine_ls_number_reflns 8165
_refine_ls_number_restraints 50
_refine_ls_restrained_S_all 1.070
_refine_ls_R_factor_all 0.0671
_refine_ls_R_factor_gt 0.0416
_refine_ls_shift/su_max 0.000
_refine_ls_shift/su_mean 0.000
_refine_ls_structure_factor_coef Fsqd
_refine_ls_weighting_details 'calc w=1/[\s^2^(Fo^2^)+(0.0581P)^2^+3.9949P] where P=(Fo^2^+2Fc^2^)/3'
_refine_ls_weighting_scheme calc
_refine_ls_wR_factor_gt 0.1007
_refine_ls_wR_factor_ref 0.1093
_reflns_number_gt 6039
_reflns_number_total 8165
_reflns_threshold_expression >2sigma(I)
_cod_data_source_file om200786u_si_001.cif
_cod_data_source_block 12
_cod_depositor_comments
;
The following automatic conversions were performed:

'_symmetry_cell_setting' value 'Orthorhombic' changed to
'orthorhombic' according to
/home/saulius/struct/CIF-dictionaries/cif_core.dic dictionary named
'cif_core.dic' version 2.4.1 from 2010-06-29.

Automatic conversion script
Id: cif_fix_values 1715 2011-07-08 13:25:40Z adriana 
;
_cod_original_sg_symbol_H-M Pccn
_cod_database_code 4065427

loop_
_symmetry_equiv_pos_as_xyz
'x, y, z'
'-x+1/2, -y+1/2, z'
'-x, y+1/2, -z+1/2'
'x+1/2, -y, -z+1/2'
'-x, -y, -z'
'x-1/2, y-1/2, -z'
'x, -y-1/2, z-1/2'
'-x-1/2, y, z-1/2'

loop_
_atom_site_label
_atom_site_type_symbol
_atom_site_fract_x
_atom_site_fract_y
_atom_site_fract_z
_atom_site_U_iso_or_equiv
_atom_site_adp_type
_atom_site_occupancy
_atom_site_symmetry_multiplicity
_atom_site_calc_flag
_atom_site_refinement_flags
Y1 Y 0.010977(6) 0.469934(12) 0.090690(8) 0.01456(4) Uani 1 1 d .
N1 N 0.06698(5) 0.59422(11) -0.03345(8) 0.0195(3) Uani 1 1 d .
N2 N 0.04935(5) 0.43309(11) -0.02376(7) 0.0156(3) Uani 1 1 d .
O1 O 0.09271(5) 0.46887(9) 0.11025(6) 0.0204(3) Uani 1 1 d .
C1 C 0.13716(6) 0.48861(12) 0.00898(9) 0.0175(4) Uani 1 1 d .
C2 C 0.13699(7) 0.46875(13) 0.07817(9) 0.0179(4) Uani 1 1 d .
C3 C 0.18441(7) 0.44867(14) 0.11017(10) 0.0222(4) Uani 1 1 d .
C4 C 0.22863(7) 0.45080(14) 0.07064(10) 0.0231(4) Uani 1 1 d .
H4A H 0.2603 0.4368 0.0917 0.028 Uiso 1 1 calc R
C5 C 0.22937(7) 0.47198(14) 0.00268(10) 0.0211(4) Uani 1 1 d .
C6 C 0.18222(7) 0.49152(14) -0.02742(10) 0.0200(4) Uani 1 1 d .
H6A H 0.1810 0.5071 -0.0736 0.024 Uiso 1 1 calc R
C7 C 0.18626(7) 0.42638(19) 0.18455(11) 0.0347(5) Uani 1 1 d .
C8 C 0.15569(8) 0.33227(19) 0.19847(12) 0.0453(6) Uani 1 1 d .
H8A H 0.1705 0.2779 0.1731 0.068 Uiso 1 1 calc R
H8B H 0.1200 0.3418 0.1849 0.068 Uiso 1 1 calc R
H8C H 0.1571 0.3172 0.2463 0.068 Uiso 1 1 calc R
C9 C 0.16384(9) 0.5135(2) 0.22384(12) 0.0487(7) Uani 1 1 d .
H9A H 0.1838 0.5725 0.2143 0.073 Uiso 1 1 calc R
H9B H 0.1652 0.4993 0.2718 0.073 Uiso 1 1 calc R
H9C H 0.1282 0.5239 0.2104 0.073 Uiso 1 1 calc R
C10 C 0.24118(8) 0.4095(2) 0.20986(11) 0.0451(7) Uani 1 1 d .
H10A H 0.2617 0.4683 0.2018 0.068 Uiso 1 1 calc R
H10B H 0.2564 0.3540 0.1861 0.068 Uiso 1 1 calc R
H10C H 0.2404 0.3955 0.2578 0.068 Uiso 1 1 calc R
C11 C 0.27876(7) 0.47152(15) -0.03887(10) 0.0269(5) Uani 1 1 d .
C12 C 0.32618(8) 0.4855(2) 0.00457(13) 0.0503(8) Uani 1 1 d .
H12A H 0.3568 0.4846 -0.0237 0.076 Uiso 1 1 calc R
H12B H 0.3282 0.4324 0.0374 0.076 Uiso 1 1 calc R
H12C H 0.3240 0.5484 0.0279 0.076 Uiso 1 1 calc R
C13 C 0.27834(9) 0.55414(17) -0.09075(12) 0.0371(6) Uani 1 1 d .
H13A H 0.3102 0.5523 -0.1166 0.056 Uiso 1 1 calc R
H13B H 0.2755 0.6173 -0.0679 0.056 Uiso 1 1 calc R
H13C H 0.2491 0.5455 -0.1208 0.056 Uiso 1 1 calc R
C14 C 0.28302(9) 0.37394(18) -0.07635(13) 0.0462(7) Uani 1 1 d .
H14A H 0.3145 0.3733 -0.1029 0.069 Uiso 1 1 calc R
H14B H 0.2535 0.3662 -0.1060 0.069 Uiso 1 1 calc R
H14C H 0.2838 0.3200 -0.0441 0.069 Uiso 1 1 calc R
C15 C 0.08492(6) 0.50695(13) -0.01927(9) 0.0168(4) Uani 1 1 d .
C16 C 0.09947(7) 0.68124(14) -0.02264(10) 0.0237(4) Uani 1 1 d .
H16A H 0.1267 0.6642 0.0105 0.028 Uiso 1 1 calc R
C17 C 0.12494(8) 0.71203(15) -0.08751(11) 0.0317(5) Uani 1 1 d .
H17A H 0.1454 0.6576 -0.1049 0.048 Uiso 1 1 calc R
H17B H 0.1472 0.7684 -0.0792 0.048 Uiso 1 1 calc R
H17C H 0.0987 0.7299 -0.1202 0.048 Uiso 1 1 calc R
C18 C 0.06729(8) 0.76401(14) 0.00571(10) 0.0274(5) Uani 1 1 d .
H18A H 0.0512 0.7425 0.0474 0.041 Uiso 1 1 calc R
H18B H 0.0408 0.7822 -0.0266 0.041 Uiso 1 1 calc R
H18C H 0.0892 0.8207 0.0146 0.041 Uiso 1 1 calc R
C19 C 0.06599(7) 0.33097(13) -0.03738(9) 0.0202(4) Uani 1 1 d .
H19A H 0.0349 0.2970 -0.0550 0.024 Uiso 1 1 calc R
C20 C 0.10585(7) 0.32258(15) -0.09307(10) 0.0271(5) Uani 1 1 d .
H20A H 0.0948 0.3612 -0.1317 0.041 Uiso 1 1 calc R
H20B H 0.1095 0.2538 -0.1062 0.041 Uiso 1 1 calc R
H20C H 0.1388 0.3473 -0.0770 0.041 Uiso 1 1 calc R
C21 C 0.08251(8) 0.27115(15) 0.02328(11) 0.0313(5) Uani 1 1 d .
H21A H 0.0567 0.2771 0.0585 0.047 Uiso 1 1 calc R
H21B H 0.1154 0.2957 0.0398 0.047 Uiso 1 1 calc R
H21C H 0.0861 0.2023 0.0105 0.047 Uiso 1 1 calc R
C22 C 0.00868(8) 0.60593(14) 0.17360(9) 0.0234(4) Uani 1 1 d .
H22A H -0.0183(9) 0.641(2) 0.1935(13) 0.051(8) Uiso 1 1 d .
H22B H 0.0365(9) 0.6050(18) 0.2060(12) 0.043(7) Uiso 1 1 d .
H22C H 0.0243(9) 0.6427(18) 0.1376(12) 0.044(7) Uiso 1 1 d .
C23 C -0.00392(7) 0.34628(14) 0.17890(10) 0.0226(4) Uani 1 1 d .
H23A H -0.0319(9) 0.3269(18) 0.2061(11) 0.044(7) Uiso 1 1 d .
H23B H 0.0260(9) 0.3288(17) 0.2028(11) 0.039(6) Uiso 1 1 d .
H23C H -0.0051(8) 0.2992(17) 0.1465(11) 0.028(6) Uiso 1 1 d .
Li1 Li -0.01565(13) 0.4852(2) 0.23730(16) 0.0253(8) Uani 1 1 d .
N1S N 0.01720(7) 0.48617(13) 0.33588(8) 0.0288(4) Uani 1 1 d U
N2S N -0.08756(7) 0.49131(15) 0.28592(10) 0.0380(5) Uani 1 1 d U
C1S C 0.05305(10) 0.5664(2) 0.34916(14) 0.0505(5) Uani 1 1 d U
H1SA H 0.0659 0.5610 0.3950 0.076 Uiso 1 1 calc R
H1SB H 0.0354 0.6292 0.3436 0.076 Uiso 1 1 calc R
H1SC H 0.0818 0.5626 0.3178 0.076 Uiso 1 1 calc R
C2S C 0.04281(10) 0.39281(16) 0.34757(11) 0.0403(6) Uani 1 1 d .
H2SA H 0.0578 0.3926 0.3924 0.060 Uiso 1 1 calc R
H2SB H 0.0699 0.3837 0.3143 0.060 Uiso 1 1 calc R
H2SC H 0.0179 0.3395 0.3439 0.060 Uiso 1 1 calc R
C3S C -0.02780(10) 0.4960(2) 0.38018(11) 0.0420(6) Uani 1 1 d U
H3SA H -0.0345 0.5662 0.3883 0.050 Uiso 1 1 calc R
H3SB H -0.0201 0.4649 0.4237 0.050 Uiso 1 1 calc R
C4S C -0.07513(11) 0.4493(2) 0.35076(13) 0.0545(8) Uani 1 1 d U
H4SA H -0.0695 0.3780 0.3458 0.065 Uiso 1 1 calc R
H4SB H -0.1043 0.4589 0.3816 0.065 Uiso 1 1 calc R
C5S C -0.10762(11) 0.5912(2) 0.29037(15) 0.0603(8) Uani 1 1 d U
H5SA H -0.1408 0.5904 0.3132 0.090 Uiso 1 1 calc R
H5SB H -0.1119 0.6181 0.2453 0.090 Uiso 1 1 calc R
H5SC H -0.0836 0.6321 0.3156 0.090 Uiso 1 1 calc R
C6S C -0.12841(10) 0.4298(2) 0.25560(14) 0.0505(5) Uani 1 1 d U
H6SA H -0.1601 0.4373 0.2813 0.076 Uiso 1 1 calc R
H6SB H -0.1178 0.3610 0.2562 0.076 Uiso 1 1 calc R
H6SC H -0.1343 0.4506 0.2094 0.076 Uiso 1 1 calc R
O1S O 0.2500 0.7500 -0.31605(10) 0.0898(11) Uani 1 2 d SD
C7S C 0.22057(14) 0.7286(5) -0.37450(12) 0.110(3) Uani 0.50 1 d PDU
H7SA H 0.1889 0.7682 -0.3739 0.131 Uiso 0.50 1 calc PR
H7SB H 0.2106 0.6587 -0.3739 0.131 Uiso 0.50 1 calc PR
C8S C 0.2500 0.7500 -0.43857(19) 0.1104(19) Uani 1 2 d SDU
H8SA H 0.2285 0.7343 -0.4772 0.166 Uiso 0.50 1 calc PR
H8SB H 0.2811 0.7100 -0.4398 0.166 Uiso 0.50 1 calc PR
H8SC H 0.2593 0.8194 -0.4399 0.166 Uiso 0.50 1 calc PR
C9S C 0.23228(15) 0.7276(4) -0.25022(13) 0.080(2) Uani 0.50 1 d PDU
H9SA H 0.2315 0.6575 -0.2467 0.096 Uiso 0.50 1 d P
H9SB H 0.1985 0.7520 -0.2464 0.096 Uiso 0.50 1 d P
C10S C 0.2673(2) 0.7687(6) -0.1965(2) 0.099(3) Uani 0.50 1 d PD
H10D H 0.2539 0.7516 -0.1524 0.149 Uiso 0.50 1 calc PR
H10E H 0.2690 0.8401 -0.2008 0.149 Uiso 0.50 1 calc PR
H10F H 0.3017 0.7411 -0.2018 0.149 Uiso 0.50 1 calc PR

loop_
_atom_site_aniso_label
_atom_site_aniso_U_11
_atom_site_aniso_U_22
_atom_site_aniso_U_33
_atom_site_aniso_U_23
_atom_site_aniso_U_13
_atom_site_aniso_U_12
Y1 0.01127(7) 0.01627(8) 0.01615(8) 0.00012(7) -0.00061(6) 0.00050(6)
N1 0.0142(7) 0.0184(7) 0.0258(8) 0.0004(6) -0.0030(6) -0.0023(6)
N2 0.0125(7) 0.0157(7) 0.0184(7) -0.0013(6) 0.0000(6) 0.0013(6)
O1 0.0121(5) 0.0289(7) 0.0201(6) -0.0014(5) -0.0014(5) 0.0004(5)
C1 0.0125(7) 0.0166(8) 0.0234(9) 0.0003(7) -0.0029(7) -0.0026(7)
C2 0.0114(7) 0.0199(8) 0.0225(9) -0.0020(7) -0.0013(6) -0.0001(7)
C3 0.0154(8) 0.0256(10) 0.0257(9) 0.0021(8) -0.0034(7) -0.0004(7)
C4 0.0114(8) 0.0261(10) 0.0318(10) -0.0002(8) -0.0044(7) 0.0004(7)
C5 0.0130(8) 0.0219(9) 0.0284(10) -0.0052(8) 0.0020(7) -0.0013(7)
C6 0.0144(8) 0.0220(9) 0.0237(9) -0.0010(7) 0.0002(7) -0.0003(7)
C7 0.0159(9) 0.0590(14) 0.0294(11) 0.0086(10) -0.0067(8) 0.0011(10)
C8 0.0234(10) 0.0674(16) 0.0450(13) 0.0294(12) -0.0052(10) -0.0010(11)
C9 0.0289(11) 0.090(2) 0.0274(11) -0.0136(13) -0.0063(10) 0.0079(13)
C10 0.0218(10) 0.0795(18) 0.0339(12) 0.0157(12) -0.0105(9) 0.0006(12)
C11 0.0129(8) 0.0360(11) 0.0319(10) -0.0060(9) 0.0034(8) 0.0000(8)
C12 0.0169(10) 0.090(2) 0.0441(14) -0.0057(14) 0.0022(10) -0.0043(12)
C13 0.0273(10) 0.0406(12) 0.0432(13) 0.0023(11) 0.0125(10) -0.0045(9)
C14 0.0362(12) 0.0424(13) 0.0599(16) -0.0141(12) 0.0195(11) -0.0004(11)
C15 0.0129(8) 0.0221(9) 0.0155(8) -0.0023(7) 0.0016(7) 0.0006(7)
C16 0.0168(8) 0.0204(9) 0.0339(11) 0.0000(8) -0.0047(8) -0.0040(7)
C17 0.0237(9) 0.0243(10) 0.0471(13) 0.0001(9) 0.0056(9) -0.0047(8)
C18 0.0276(9) 0.0191(9) 0.0355(11) 0.0008(8) 0.0006(9) -0.0044(8)
C19 0.0162(8) 0.0174(9) 0.0269(10) -0.0035(7) -0.0022(7) 0.0006(7)
C20 0.0223(9) 0.0257(10) 0.0334(11) -0.0088(9) 0.0028(8) 0.0026(8)
C21 0.0393(11) 0.0206(10) 0.0340(11) -0.0011(8) -0.0057(9) 0.0049(9)
C22 0.0276(9) 0.0215(9) 0.0211(9) 0.0002(7) -0.0025(8) 0.0040(8)
C23 0.0210(9) 0.0223(9) 0.0245(9) 0.0033(8) 0.0001(7) -0.0008(7)
Li1 0.0285(17) 0.0272(17) 0.0201(16) 0.0026(13) 0.0042(13) 0.0042(14)
N1S 0.0352(9) 0.0305(8) 0.0208(8) 0.0017(7) -0.0025(7) 0.0100(6)
N2S 0.0248(8) 0.0566(11) 0.0327(10) 0.0005(8) 0.0047(7) 0.0087(7)
C1S 0.0409(9) 0.0569(10) 0.0537(11) -0.0108(9) 0.0008(8) -0.0009(7)
C2S 0.0622(15) 0.0305(11) 0.0281(11) 0.0023(9) -0.0073(11) 0.0157(11)
C3S 0.0505(13) 0.0536(14) 0.0218(11) 0.0010(10) 0.0062(10) 0.0075(12)
C4S 0.0465(14) 0.0729(18) 0.0441(14) 0.0090(13) 0.0156(12) 0.0097(13)
C5S 0.0498(14) 0.0697(17) 0.0614(16) 0.0090(14) 0.0185(13) 0.0234(13)
C6S 0.0409(9) 0.0569(10) 0.0537(11) -0.0108(9) 0.0008(8) -0.0009(7)
O1S 0.115(3) 0.069(2) 0.086(2) 0.000 0.000 0.035(2)
C7S 0.090(4) 0.081(4) 0.158(6) -0.052(4) -0.004(4) -0.029(4)
C8S 0.143(4) 0.092(3) 0.096(3) 0.000 0.000 -0.024(3)
C9S 0.068(4) 0.053(3) 0.120(5) 0.026(4) 0.010(4) 0.004(3)
C10S 0.145(9) 0.076(6) 0.077(4) 0.018(4) 0.046(5) 0.008(5)

loop_
_atom_type_symbol
_atom_type_description
_atom_type_scat_dispersion_real
_atom_type_scat_dispersion_imag
_atom_type_scat_source
C C 0.0033 0.0016 'International Tables Vol C Tables 4.2.6.8 and 6.1.1.4'
H H 0.0000 0.0000 'International Tables Vol C Tables 4.2.6.8 and 6.1.1.4'
Li Li -0.0003 0.0001 'International Tables Vol C Tables 4.2.6.8 and 6.1.1.4'
N N 0.0061 0.0033 'International Tables Vol C Tables 4.2.6.8 and 6.1.1.4'
O O 0.0106 0.0060 'International Tables Vol C Tables 4.2.6.8 and 6.1.1.4'
Y Y -2.7962 3.5667 'International Tables Vol C Tables 4.2.6.8 and 6.1.1.4'

loop_
_geom_angle_atom_site_label_1
_geom_angle_atom_site_label_2
_geom_angle_atom_site_label_3
_geom_angle
_geom_angle_site_symmetry_1
_geom_angle_site_symmetry_3
O1 Y1 N2 137.15(5) . 5_565
O1 Y1 C23 91.23(6) . .
N2 Y1 C23 131.02(6) 5_565 .
O1 Y1 C22 84.75(6) . .
N2 Y1 C22 86.90(6) 5_565 .
C23 Y1 C22 91.71(7) . .
O1 Y1 N1 152.02(5) . 5_565
N2 Y1 N1 54.21(5) 5_565 5_565
C23 Y1 N1 87.69(6) . 5_565
C22 Y1 N1 123.22(6) . 5_565
O1 Y1 N2 76.94(5) . .
N2 Y1 N2 82.46(5) 5_565 .
C23 Y1 N2 124.62(6) . .
C22 Y1 N2 139.00(6) . .
N1 Y1 N2 80.75(5) 5_565 .
O1 Y1 C15 159.85(5) . 5_565
N2 Y1 C15 28.19(5) 5_565 5_565
C23 Y1 C15 106.86(6) . 5_565
C22 Y1 C15 103.08(6) . 5_565
N1 Y1 C15 26.80(5) 5_565 5_565
N2 Y1 C15 85.32(5) . 5_565
O1 Y1 C15 59.69(5) . .
N2 Y1 C15 85.50(5) 5_565 .
C23 Y1 C15 138.32(6) . .
C22 Y1 C15 112.46(6) . .
N1 Y1 C15 104.49(5) 5_565 .
N2 Y1 C15 27.49(5) . .
C15 Y1 C15 100.25(4) 5_565 .
O1 Y1 Li1 92.97(7) . .
N2 Y1 Li1 110.15(7) 5_565 .
C23 Y1 Li1 47.02(8) . .
C22 Y1 Li1 45.28(8) . .
N1 Y1 Li1 106.39(7) 5_565 .
N2 Y1 Li1 167.39(7) . .
C15 Y1 Li1 105.78(7) 5_565 .
C15 Y1 Li1 148.95(7) . .
O1 Y1 Y1 108.97(3) . 5_565
N2 Y1 Y1 42.18(3) 5_565 5_565
C23 Y1 Y1 144.37(5) . 5_565
C22 Y1 Y1 118.42(4) . 5_565
N1 Y1 Y1 60.64(3) 5_565 5_565
N2 Y1 Y1 40.28(3) . 5_565
C15 Y1 Y1 50.94(4) 5_565 5_565
C15 Y1 Y1 49.31(3) . 5_565
Li1 Y1 Y1 152.33(6) . 5_565
C15 N1 C16 119.62(15) . .
C15 N1 Y1 94.13(11) . 5_565
C16 N1 Y1 144.99(11) . 5_565
C15 N2 C19 120.20(14) . .
C15 N2 Y1 94.23(10) . 5_565
C19 N2 Y1 126.43(11) . 5_565
C15 N2 Y1 93.56(10) . .
C19 N2 Y1 117.70(11) . .
Y1 N2 Y1 97.54(5) 5_565 .
C2 O1 Y1 140.57(11) . .
C6 C1 C2 121.62(16) . .
C6 C1 C15 124.82(17) . .
C2 C1 C15 113.55(15) . .
O1 C2 C1 118.60(15) . .
O1 C2 C3 122.92(16) . .
C1 C2 C3 118.47(16) . .
C4 C3 C2 117.41(17) . .
C4 C3 C7 122.08(17) . .
C2 C3 C7 120.51(17) . .
C5 C4 C3 124.64(17) . .
C4 C5 C6 116.69(16) . .
C4 C5 C11 122.74(16) . .
C6 C5 C11 120.55(17) . .
C1 C6 C5 121.15(18) . .
C3 C7 C8 109.15(18) . .
C3 C7 C10 112.46(17) . .
C8 C7 C10 107.4(2) . .
C3 C7 C9 109.45(19) . .
C8 C7 C9 110.79(19) . .
C10 C7 C9 107.57(19) . .
C12 C11 C14 109.17(19) . .
C12 C11 C13 107.43(19) . .
C14 C11 C13 107.98(18) . .
C12 C11 C5 111.92(17) . .
C14 C11 C5 109.25(17) . .
C13 C11 C5 110.98(16) . .
N1 C15 N2 114.27(15) . .
N1 C15 C1 123.99(15) . .
N2 C15 C1 121.19(15) . .
N1 C15 Y1 59.07(9) . 5_565
N2 C15 Y1 57.58(9) . 5_565
C1 C15 Y1 172.10(12) . 5_565
N1 C15 Y1 94.74(11) . .
N2 C15 Y1 58.94(9) . .
C1 C15 Y1 106.51(11) . .
Y1 C15 Y1 79.75(4) 5_565 .
N1 C16 C17 110.46(16) . .
N1 C16 C18 109.61(14) . .
C17 C16 C18 110.85(16) . .
N2 C19 C21 116.07(15) . .
N2 C19 C20 113.77(15) . .
C21 C19 C20 110.31(15) . .
Li1 C22 Y1 80.37(11) . .
Li1 C23 Y1 79.42(10) . .
N2S Li1 N1S 86.11(14) . .
N2S Li1 C22 119.88(17) . .
N1S Li1 C22 114.56(17) . .
N2S Li1 C23 113.13(16) . .
N1S Li1 C23 115.29(16) . .
C22 Li1 C23 107.12(15) . .
N2S Li1 Y1 130.77(15) . .
N1S Li1 Y1 143.01(15) . .
C22 Li1 Y1 54.34(9) . .
C23 Li1 Y1 53.56(8) . .
C2S N1S C1S 109.33(19) . .
C2S N1S C3S 110.33(18) . .
C1S N1S C3S 109.37(19) . .
C2S N1S Li1 108.96(16) . .
C1S N1S Li1 115.20(17) . .
C3S N1S Li1 103.49(16) . .
C4S N2S C5S 113.1(2) . .
C4S N2S C6S 107.5(2) . .
C5S N2S C6S 107.1(2) . .
C4S N2S Li1 101.33(17) . .
C5S N2S Li1 112.46(18) . .
C6S N2S Li1 115.27(17) . .
N1S C3S C4S 112.3(2) . .
N2S C4S C3S 111.3(2) . .
C9S O1S C9S 45.7(3) 2_565 .
C9S O1S C7S 166.3(2) 2_565 .
C9S O1S C7S 122.4(2) . .
C9S O1S C7S 122.4(2) 2_565 2_565
C9S O1S C7S 166.3(2) . 2_565
C7S O1S C7S 70.2(3) . 2_565
O1S C7S C8S 112.2(3) . .
C10S C9S C9S 88.1(4) 2_565 2_565
C10S C9S O1S 155.2(6) 2_565 .
C9S C9S O1S 67.17(17) 2_565 .
C10S C9S C10S 43.2(5) 2_565 .
C9S C9S C10S 45.0(2) 2_565 .
O1S C9S C10S 112.2(3) . .

loop_
_geom_bond_atom_site_label_1
_geom_bond_atom_site_label_2
_geom_bond_distance
_geom_bond_site_symmetry_2
Y1 O1 2.1722(12) .
Y1 N2 2.4575(14) 5_565
Y1 C23 2.4753(19) .
Y1 C22 2.4927(19) .
Y1 N1 2.4969(14) 5_565
Y1 N2 2.5520(14) .
Y1 C15 2.9033(17) 5_565
Y1 C15 2.9733(17) .
Y1 Li1 3.025(3) .
Y1 Y1 3.7681(3) 5_565
N1 C15 1.312(2) .
N1 C16 1.477(2) .
N1 Y1 2.4969(14) 5_565
N2 C15 1.375(2) .
N2 C19 1.487(2) .
N2 Y1 2.4575(14) 5_565
O1 C2 1.324(2) .
C1 C6 1.386(3) .
C1 C2 1.412(3) .
C1 C15 1.499(2) .
C2 C3 1.422(2) .
C3 C4 1.401(3) .
C3 C7 1.521(3) .
C4 C5 1.391(3) .
C5 C6 1.398(3) .
C5 C11 1.536(3) .
C7 C8 1.540(3) .
C7 C10 1.540(3) .
C7 C9 1.542(4) .
C11 C12 1.526(3) .
C11 C14 1.534(3) .
C11 C13 1.534(3) .
C15 Y1 2.9033(17) 5_565
C16 C17 1.519(3) .
C16 C18 1.520(3) .
C19 C21 1.526(3) .
C19 C20 1.531(3) .
C22 Li1 2.180(4) .
C23 Li1 2.251(4) .
Li1 N2S 2.118(4) .
Li1 N1S 2.153(4) .
N1S C2S 1.460(3) .
N1S C1S 1.467(3) .
N1S C3S 1.479(3) .
N2S C4S 1.456(3) .
N2S C5S 1.466(3) .
N2S C6S 1.488(3) .
C3S C4S 1.511(4) .
O1S C9S 1.430(2) 2_565
O1S C9S 1.430(2) .
O1S C7S 1.431(2) .
O1S C7S 1.431(2) 2_565
C7S C8S 1.524(3) .
C9S C10S 1.076(5) 2_565
C9S C9S 1.110(8) 2_565
C9S C10S 1.520(3) .

loop_
_geom_torsion_atom_site_label_1
_geom_torsion_atom_site_label_2
_geom_torsion_atom_site_label_3
_geom_torsion_atom_site_label_4
_geom_torsion
_geom_torsion_site_symmetry_1
_geom_torsion_site_symmetry_4
O1 Y1 N2 C15 -47.42(10) . .
N2 Y1 N2 C15 94.75(11) 5_565 .
C23 Y1 N2 C15 -129.76(10) . .
C22 Y1 N2 C15 18.37(14) . .
N1 Y1 N2 C15 149.57(11) 5_565 .
C15 Y1 N2 C15 122.96(9) 5_565 .
Li1 Y1 N2 C15 -84.9(3) . .
Y1 Y1 N2 C15 94.75(11) 5_565 .
O1 Y1 N2 C19 79.59(11) . .
N2 Y1 N2 C19 -138.24(13) 5_565 .
C23 Y1 N2 C19 -2.75(14) . .
C22 Y1 N2 C19 145.38(12) . .
N1 Y1 N2 C19 -83.41(11) 5_565 .
C15 Y1 N2 C19 -110.03(12) 5_565 .
C15 Y1 N2 C19 127.01(16) . .
Li1 Y1 N2 C19 42.1(4) . .
Y1 Y1 N2 C19 -138.24(13) 5_565 .
O1 Y1 N2 Y1 -142.17(6) . 5_565
N2 Y1 N2 Y1 0.0 5_565 5_565
C23 Y1 N2 Y1 135.49(6) . 5_565
C22 Y1 N2 Y1 -76.38(9) . 5_565
N1 Y1 N2 Y1 54.83(5) 5_565 5_565
C15 Y1 N2 Y1 28.21(5) 5_565 5_565
C15 Y1 N2 Y1 -94.75(11) . 5_565
Li1 Y1 N2 Y1 -179.7(3) . 5_565
N2 Y1 O1 C2 -51.4(2) 5_565 .
C23 Y1 O1 C2 137.28(18) . .
C22 Y1 O1 C2 -131.11(18) . .
N1 Y1 O1 C2 49.9(2) 5_565 .
N2 Y1 O1 C2 11.95(17) . .
C15 Y1 O1 C2 -17.0(3) 5_565 .
C15 Y1 O1 C2 -11.24(17) . .
Li1 Y1 O1 C2 -175.69(19) . .
Y1 Y1 O1 C2 -12.84(19) 5_565 .
Y1 O1 C2 C1 12.2(3) . .
Y1 O1 C2 C3 -167.28(14) . .
C6 C1 C2 O1 178.73(16) . .
C15 C1 C2 O1 -0.4(2) . .
C6 C1 C2 C3 -1.8(3) . .
C15 C1 C2 C3 179.02(16) . .
O1 C2 C3 C4 180.00(17) . .
C1 C2 C3 C4 0.6(3) . .
O1 C2 C3 C7 -0.3(3) . .
C1 C2 C3 C7 -179.72(18) . .
C2 C3 C4 C5 0.6(3) . .
C7 C3 C4 C5 -179.1(2) . .
C3 C4 C5 C6 -0.5(3) . .
C3 C4 C5 C11 -178.81(18) . .
C2 C1 C6 C5 1.9(3) . .
C15 C1 C6 C5 -179.01(17) . .
C4 C5 C6 C1 -0.7(3) . .
C11 C5 C6 C1 177.58(17) . .
C4 C3 C7 C8 -117.8(2) . .
C2 C3 C7 C8 62.5(2) . .
C4 C3 C7 C10 1.3(3) . .
C2 C3 C7 C10 -178.4(2) . .
C4 C3 C7 C9 120.8(2) . .
C2 C3 C7 C9 -58.9(2) . .
C4 C5 C11 C12 -22.3(3) . .
C6 C5 C11 C12 159.5(2) . .
C4 C5 C11 C14 98.7(2) . .
C6 C5 C11 C14 -79.5(2) . .
C4 C5 C11 C13 -142.33(19) . .
C6 C5 C11 C13 39.5(2) . .
C16 N1 C15 N2 172.61(15) . .
Y1 N1 C15 N2 -17.10(15) 5_565 .
C16 N1 C15 C1 1.1(3) . .
Y1 N1 C15 C1 171.37(15) 5_565 .
C16 N1 C15 Y1 -170.29(18) . 5_565
C16 N1 C15 Y1 114.65(14) . .
Y1 N1 C15 Y1 -75.06(6) 5_565 .
C19 N2 C15 N1 154.44(16) . .
Y1 N2 C15 N1 17.39(16) 5_565 .
Y1 N2 C15 N1 -80.45(15) . .
C19 N2 C15 C1 -33.8(2) . .
Y1 N2 C15 C1 -170.82(14) 5_565 .
Y1 N2 C15 C1 91.34(16) . .
C19 N2 C15 Y1 137.05(16) . 5_565
Y1 N2 C15 Y1 -97.84(6) . 5_565
C19 N2 C15 Y1 -125.11(16) . .
Y1 N2 C15 Y1 97.84(6) 5_565 .
C6 C1 C15 N1 -76.8(3) . .
C2 C1 C15 N1 102.3(2) . .
C6 C1 C15 N2 112.2(2) . .
C2 C1 C15 N2 -68.6(2) . .
C6 C1 C15 Y1 33.6(10) . 5_565
C2 C1 C15 Y1 -147.2(8) . 5_565
C6 C1 C15 Y1 175.52(15) . .
C2 C1 C15 Y1 -5.34(17) . .
O1 Y1 C15 N1 -120.62(12) . .
N2 Y1 C15 N1 33.26(11) 5_565 .
C23 Y1 C15 N1 -172.35(10) . .
C22 Y1 C15 N1 -51.50(12) . .
N1 Y1 C15 N1 84.49(11) 5_565 .
N2 Y1 C15 N1 115.57(15) . .
C15 Y1 C15 N1 57.38(9) 5_565 .
Li1 Y1 C15 N1 -89.37(17) . .
Y1 Y1 C15 N1 57.38(9) 5_565 .
O1 Y1 C15 N2 123.81(11) . .
N2 Y1 C15 N2 -82.31(10) 5_565 .
C23 Y1 C15 N2 72.07(13) . .
C22 Y1 C15 N2 -167.07(10) . .
N1 Y1 C15 N2 -31.08(11) 5_565 .
C15 Y1 C15 N2 -58.19(9) 5_565 .
Li1 Y1 C15 N2 155.06(14) . .
Y1 Y1 C15 N2 -58.19(9) 5_565 .
O1 Y1 C15 C1 6.94(10) . .
N2 Y1 C15 C1 160.82(11) 5_565 .
C23 Y1 C15 C1 -44.79(15) . .
C22 Y1 C15 C1 76.06(12) . .
N1 Y1 C15 C1 -147.95(11) 5_565 .
N2 Y1 C15 C1 -116.87(16) . .
C15 Y1 C15 C1 -175.06(13) 5_565 .
Li1 Y1 C15 C1 38.19(19) . .
Y1 Y1 C15 C1 -175.06(13) 5_565 .
O1 Y1 C15 Y1 -178.00(6) . 5_565
N2 Y1 C15 Y1 -24.12(4) 5_565 5_565
C23 Y1 C15 Y1 130.27(8) . 5_565
C22 Y1 C15 Y1 -108.88(6) . 5_565
N1 Y1 C15 Y1 27.11(5) 5_565 5_565
N2 Y1 C15 Y1 58.19(9) . 5_565
C15 Y1 C15 Y1 0.0 5_565 5_565
Li1 Y1 C15 Y1 -146.75(13) . 5_565
C15 N1 C16 C17 97.6(2) . .
Y1 N1 C16 C17 -65.4(2) 5_565 .
C15 N1 C16 C18 -140.00(17) . .
Y1 N1 C16 C18 57.1(3) 5_565 .
C15 N2 C19 C21 84.7(2) . .
Y1 N2 C19 C21 -152.89(13) 5_565 .
Y1 N2 C19 C21 -28.03(19) . .
C15 N2 C19 C20 -44.9(2) . .
Y1 N2 C19 C20 77.49(17) 5_565 .
Y1 N2 C19 C20 -157.65(12) . .
O1 Y1 C22 Li1 -99.44(10) . .
N2 Y1 C22 Li1 122.63(11) 5_565 .
C23 Y1 C22 Li1 -8.37(11) . .
N1 Y1 C22 Li1 79.98(11) 5_565 .
N2 Y1 C22 Li1 -162.60(10) . .
C15 Y1 C22 Li1 99.38(10) 5_565 .
C15 Y1 C22 Li1 -153.54(10) . .
Y1 Y1 C22 Li1 151.80(9) 5_565 .
O1 Y1 C23 Li1 92.91(10) . .
N2 Y1 C23 Li1 -79.24(12) 5_565 .
C22 Y1 C23 Li1 8.13(11) . .
N1 Y1 C23 Li1 -115.06(10) 5_565 .
N2 Y1 C23 Li1 167.85(9) . .
C15 Y1 C23 Li1 -96.09(10) 5_565 .
C15 Y1 C23 Li1 135.60(11) . .
Y1 Y1 C23 Li1 -141.06(10) 5_565 .
Y1 C22 Li1 N2S -120.98(18) . .
Y1 C22 Li1 N1S 138.85(16) . .
Y1 C22 Li1 C23 9.64(13) . .
Y1 C23 Li1 N2S 124.56(16) . .
Y1 C23 Li1 N1S -138.53(16) . .
Y1 C23 Li1 C22 -9.73(13) . .
O1 Y1 Li1 N2S -179.38(19) . .
N2 Y1 Li1 N2S 37.4(2) 5_565 .
C23 Y1 Li1 N2S -90.5(2) . .
C22 Y1 Li1 N2S 101.0(2) . .
N1 Y1 Li1 N2S -19.8(2) 5_565 .
N2 Y1 Li1 N2S -143.0(2) . .
C15 Y1 Li1 N2S 8.1(2) 5_565 .
C15 Y1 Li1 N2S 153.98(14) . .
Y1 Y1 Li1 N2S 37.5(3) 5_565 .
O1 Y1 Li1 N1S -4.5(2) . .
N2 Y1 Li1 N1S -147.7(2) 5_565 .
C23 Y1 Li1 N1S 84.4(3) . .
C22 Y1 Li1 N1S -84.1(3) . .
N1 Y1 Li1 N1S 155.0(2) 5_565 .
N2 Y1 Li1 N1S 31.9(5) . .
C15 Y1 Li1 N1S -177.1(2) 5_565 .
C15 Y1 Li1 N1S -31.2(3) . .
Y1 Y1 Li1 N1S -147.63(16) 5_565 .
O1 Y1 Li1 C22 79.62(10) . .
N2 Y1 Li1 C22 -63.61(11) 5_565 .
C23 Y1 Li1 C22 168.53(15) . .
N1 Y1 Li1 C22 -120.83(9) 5_565 .
N2 Y1 Li1 C22 116.0(3) . .
C15 Y1 Li1 C22 -92.93(10) 5_565 .
C15 Y1 Li1 C22 52.97(17) . .
Y1 Y1 Li1 C22 -63.50(17) 5_565 .
O1 Y1 Li1 C23 -88.91(9) . .
N2 Y1 Li1 C23 127.86(8) 5_565 .
C22 Y1 Li1 C23 -168.53(15) . .
N1 Y1 Li1 C23 70.64(10) 5_565 .
N2 Y1 Li1 C23 -52.5(4) . .
C15 Y1 Li1 C23 98.55(9) 5_565 .
C15 Y1 Li1 C23 -115.56(13) . .
Y1 Y1 Li1 C23 127.97(11) 5_565 .
N2S Li1 N1S C2S 114.38(17) . .
C22 Li1 N1S C2S -124.43(19) . .
C23 Li1 N1S C2S 0.6(2) . .
Y1 Li1 N1S C2S -61.7(3) . .
N2S Li1 N1S C1S -122.35(18) . .
C22 Li1 N1S C1S -1.2(2) . .
C23 Li1 N1S C1S 123.86(19) . .
Y1 Li1 N1S C1S 61.5(3) . .
N2S Li1 N1S C3S -3.02(18) . .
C22 Li1 N1S C3S 118.17(19) . .
C23 Li1 N1S C3S -116.81(19) . .
Y1 Li1 N1S C3S -179.1(2) . .
N1S Li1 N2S C4S -24.41(19) . .
C22 Li1 N2S C4S -140.6(2) . .
C23 Li1 N2S C4S 91.5(2) . .
Y1 Li1 N2S C4S 152.5(2) . .
N1S Li1 N2S C5S 96.68(19) . .
C22 Li1 N2S C5S -19.5(3) . .
C23 Li1 N2S C5S -147.44(19) . .
Y1 Li1 N2S C5S -86.4(2) . .
N1S Li1 N2S C6S -140.14(19) . .
C22 Li1 N2S C6S 103.7(2) . .
C23 Li1 N2S C6S -24.3(3) . .
Y1 Li1 N2S C6S 36.8(3) . .
C2S N1S C3S C4S -85.9(2) . .
C1S N1S C3S C4S 153.8(2) . .
Li1 N1S C3S C4S 30.6(2) . .
C5S N2S C4S C3S -71.8(3) . .
C6S N2S C4S C3S 170.1(2) . .
Li1 N2S C4S C3S 48.8(2) . .
N1S C3S C4S N2S -57.8(3) . .
C9S O1S C7S C8S 158.9(12) 2_565 .
C9S O1S C7S C8S -174.2(4) . .
C7S O1S C7S C8S 0.0 2_565 .
C9S O1S C9S C10S 4.6(12) 2_565 2_565
C7S O1S C9S C10S -166.8(15) . 2_565
C7S O1S C9S C10S 37(3) 2_565 2_565
C7S O1S C9S C9S -171.4(5) . 2_565
C7S O1S C9S C9S 32.2(19) 2_565 2_565
C9S O1S C9S C10S -1.5(4) 2_565 .
C7S O1S C9S C10S -172.9(5) . .
C7S O1S C9S C10S 30.8(17) 2_565 .
